data_8100973
loop_
_publ_author_name
'Shoja, M.'
'Krikava, A.'
'Kabbani, R.'

_publ_section_title
;
Crystal structure of 4'-hydroxy-5,6-benzoflavone, C~19~H~12~O~3~
;
_journal_issue 2
_journal_name_full 'Zeitschrift f\"ur Kristallographie - New Crystal Structures'
_journal_page_first 301
_journal_page_last 302
_journal_volume 216
_journal_year 2001
_chemical_formula_sum 'C19 H12 O3'
_chemical_formula_weight 288.29
_chemical_melting_point 577.0(10)
_chemical_name_common 4'-hydroxy-\b-naphthoflavone
_space_group_IT_number 14
_symmetry_cell_setting monoclinic
_symmetry_space_group_name_Hall '-P 2ybc'
_symmetry_space_group_name_H-M 'P 1 21/c 1'
_cell_angle_alpha 90.00000
_cell_angle_beta 92.37(3)
_cell_angle_gamma 90.00000
_cell_formula_units_Z 4
_cell_length_a 8.157(4)
_cell_length_b 15.091(2)
_cell_length_c 11.035(2)
_cell_measurement_temperature 293
_cell_volume 1357.2(7)
_diffrn_ambient_temperature 293
_exptl_crystal_density_diffrn 1.411
_refine_ls_R_factor_obs .06
_refine_ls_wR_factor_obs .064
_cod_depositor_comments
;
The following automatic conversions were performed:

'_chemical_melting_point' value '576-578' was changed to '577.0(10)'
- the average value was taken and precision was estimated.

Automatic conversion script
Id: cif_fix_values 1646 2011-03-28 12:23:43Z adriana 
;
_cod_original_sg_symbol_Hall -p_2ybc
_cod_original_sg_symbol_H-M 'P 21/c'
_cod_database_code 8100973

loop_
_symmetry_equiv_pos_as_xyz
+x,+y,+z
-x,1/2+y,1/2-z
-x,-y,-z
+x,1/2-y,1/2+z

loop_
_atom_site_aniso_label
_atom_site_aniso_U_11
_atom_site_aniso_U_22
_atom_site_aniso_U_33
_atom_site_aniso_U_12
_atom_site_aniso_U_13
_atom_site_aniso_U_23
C10 .037(3) .033(3) .029(3) .004(2) .005(2) .001(2)
O1 .053(2) .041(2) .0286(19) -.008(2) .0052(17) -.0009(17)
C2 .042(3) .043(3) .028(3) .005(3) .005(2) .005(2)
C9 .042(3) .040(3) .029(3) .002(3) .002(2) .004(2)
C5 .039(3) .037(3) .034(3) .005(3) .004(2) .003(2)
C4 .041(3) .038(3) .034(3) .008(3) .009(2) .001(3)
C3 .049(4) .045(3) .026(3) .001(3) .009(3) -.000(3)
O4 .071(3) .039(2) .036(2) -.006(2) .011(2) -.010(2)
C8 .060(4) .042(4) .032(3) -.006(3) .001(3) -.002(3)
C11 .082(5) .062(5) .037(4) -.008(4) .014(3) .008(4)
C1' .037(3) .039(3) .030(3) -.001(3) -.001(2) .003(2)
C14 .047(4) .045(4) .038(3) -.001(3) .006(3) -.000(3)
C6 .050(4) .041(3) .035(3) -.002(3) .008(3) .005(3)
C3' .049(4) .047(4) .034(3) .003(3) .006(3) .007(3)
C13 .062(5) .037(4) .060(4) -.007(3) .003(3) -.001(3)
C2' .046(4) .038(3) .035(3) .004(3) .005(3) -.000(3)
C7 .066(4) .056(4) .029(3) -.006(3) .006(3) .002(3)
O4' .098(4) .048(3) .045(2) -.020(3) .015(2) .002(2)
C4' .056(4) .047(4) .034(3) -.008(3) -.003(3) .005(3)
C12 .069(5) .052(4) .055(4) -.009(4) .013(4) .013(3)
C6' .061(4) .049(4) .028(3) -.009(3) .009(3) .003(3)
C5' .073(5) .047(4) .034(3) -.010(4) .008(3) -.004(3)

loop_
_atom_site_label
_atom_site_fract_x
_atom_site_fract_y
_atom_site_fract_z
_atom_site_U_iso_or_equiv
_atom_site_thermal_displace_type
_atom_site_calc_flag
_atom_site_calc_attached_atom
_atom_site_symmetry_multiplicity
_atom_site_Wyckoff_symbol
C10 .2978(6) .5217(3) .9303(4) .033(3) Uani ? ? 4 e
O1 .1580(5) .3814(2) .9053(3) .041(2) Uani ? ? 4 e
C2 .1217(7) .3784(4) 1.0250(4) .038(3) Uani ? ? 4 e
C9 .2403(7) .4518(3) .8603(4) .037(3) Uani ? ? 4 e
C5 .3878(7) .5910(3) .8719(5) .037(3) Uani ? ? 4 e
C4 .2630(7) .5202(4) 1.0609(5) .038(3) Uani ? ? 4 e
C3 .1723(7) .4454(4) 1.0991(5) .040(3) Uani ? ? 4 e
O4 .3120(5) .5784(3) 1.1331(3) .048(2) Uani ? ? 4 e
C8 .2626(8) .4456(4) .7350(5) .044(4) Uani ? ? 4 e
C11 .4968(9) .6509(5) .6865(6) .060(4) Uani ? ? 4 e
C1' .0402(7) .2974(3) 1.0560(5) .035(3) Uani ? ? 4 e
C14 .4514(8) .6667(4) .9316(6) .043(4) Uani ? ? 4 e
C6 .4106(7) .5833(4) .7455(5) .042(3) Uani ? ? 4 e
C3' -.1257(8) .2154(4) 1.1930(5) .043(3) Uani ? ? 4 e
C13 .5326(8) .7301(4) .8705(6) .053(4) Uani ? ? 4 e
C2' -.0456(7) .2908(4) 1.1638(5) .040(3) Uani ? ? 4 e
C7 .3447(8) .5104(4) .6802(5) .050(4) Uani ? ? 4 e
O4' -.2143(7) .0686(3) 1.1404(4) .063(3) Uani ? ? 4 e
C4' -.1311(7) .1431(4) 1.1160(5) .045(3) Uani ? ? 4 e
C12 .5570(9) .7225(5) .7466(6) .059(4) Uani ? ? 4 e
C6' .0373(8) .2239(4) .9807(5) .046(4) Uani ? ? 4 e
C5' -.0432(9) .1477(4) 1.0096(5) .052(4) Uani ? ? 4 e
H6' .120(6) .222(3) .914(5) .034(13) Uiso ? ? 4 e
H3' -.201(7) .220(4) 1.254(5) .053(17) Uiso ? ? 4 e
H2' -.073(7) .345(4) 1.202(5) .07(2) Uiso ? ? 4 e
H13 .565(7) .781(4) .905(5) .045(17) Uiso ? ? 4 e
H8 .222(7) .399(4) .693(5) .047(17) Uiso ? ? 4 e
H5' -.011(7) .095(4) .975(5) .06(2) Uiso ? ? 4 e
H12 .626(8) .766(4) .715(5) .07(2) Uiso ? ? 4 e
H14 .436(7) .674(4) 1.004(5) .054(19) Uiso ? ? 4 e
H3 .152(8) .441(4) 1.178(6) .07(2) Uiso ? ? 4 e
H7 .370(7) .506(4) .604(6) .061(19) Uiso ? ? 4 e
H11 .513(7) .644(4) .614(5) .048(18) Uiso ? ? 4 e
H4' -.168(10) .013(3) 1.132(7) .20(3) Uiso ? ? 4 e

loop_
_geom_bond_atom_site_label_1
_geom_bond_atom_site_label_2
_geom_bond_distance
_geom_bond_site_symmetry_1
_geom_bond_site_symmetry_2
_geom_bond_publ_flag
C10 C9 1.379(7) . . ?
C10 C5 1.444(7) . . ?
C10 C4 1.480(7) . . ?
O1 C2 1.366(6) . . ?
O1 C9 1.362(6) . . ?
C2 C3 1.354(8) . . ?
C2 C1' 1.440(8) . . ?
C9 C8 1.405(7) . . ?
C5 C14 1.408(8) . . ?
C5 C6 1.419(7) . . ?
C4 C3 1.422(8) . . ?
C4 O4 1.242(6) . . ?
C3 H3 .90(6) . . ?
C8 C7 1.342(9) . . ?
C8 H8 .89(5) . . ?
C11 C6 1.414(9) . . ?
C11 C12 1.350(10) . . ?
C11 H11 .82(6) . . ?
C1' C2' 1.408(8) . . ?
C1' C6' 1.385(8) . . ?
C14 C13 1.359(9) . . ?
C14 H14 .82(6) . . ?
C6 C7 1.409(8) . . ?
C3' C2' 1.358(8) . . ?
C3' C4' 1.381(8) . . ?
C3' H3' .93(6) . . ?
C13 C12 1.394(10) . . ?
C13 H13 .90(6) . . ?
C2' H2' .94(6) . . ?
C7 H7 .87(6) . . ?
O4' C4' 1.346(8) . . ?
O4' H4' .92(5) . . ?
C4' C5' 1.403(8) . . ?
C12 H12 .95(6) . . ?
C6' C5' 1.368(9) . . ?
C6' H6' 1.02(5) . . ?
C5' H5' .92(6) . . ?
